data_2243376
loop_
_publ_author_name
'Williams, DaShawn'
'Brannon, Jacob P.'
'Chandrasekaran, Perumalreddy'
'Stieber, S. Chantal E.'

_publ_section_title
;
 A five-coordinate cobalt bis(dithiolene)--phosphine complex
 [Co(pdt)~2~(PTA)] (pdt = phenyldithiolene; PTA =
 1,3,5-triaza-7-phosphaadamantane)
;
_journal_coeditor_code ZL2776
_journal_issue 5
_journal_name_full 'Acta Crystallographica Section E'
_journal_page_first 736
_journal_page_last 741
_journal_paper_doi 10.1107/S2056989020005447
_journal_volume 76
_journal_year 2020
_chemical_formula_iupac '[Co (C14 H10 S2)2 (C6 H12 N3 P), 0.5C2 H4 Cl2'
_chemical_formula_moiety 'C34 H32 Co N3 P S4, 0.5(C2 H4 Cl2)'
_chemical_formula_sum 'C35 H34 Cl Co N3 P S4'
_chemical_formula_weight 750.24
_chemical_name_systematic
;Bis(1,2-diphenyl-2-sulfanylideneethanethiolato-\k^2^<i>S</i>,<i>S</i>')(1,3,5-triaza-7-phosphaadamantane-\k<i>P</i>)cobalt(II)
dichloromethane hemisolvate
;
_space_group_crystal_system triclinic
_space_group_IT_number 2
_space_group_name_Hall '-P 1'
_space_group_name_H-M_alt 'P -1'
_atom_sites_solution_hydrogens mixed
_atom_sites_solution_primary direct
_atom_sites_solution_secondary difmap
_audit_creation_method SHELXL-2016/6
_cell_angle_alpha 97.074(3)
_cell_angle_beta 94.680(3)
_cell_angle_gamma 107.354(3)
_cell_formula_units_Z 2
_cell_length_a 9.0954(7)
_cell_length_b 13.4319(9)
_cell_length_c 14.7905(10)
_cell_measurement_reflns_used 9901
_cell_measurement_temperature 113(2)
_cell_measurement_theta_max 34.93
_cell_measurement_theta_min 3.54
_cell_volume 1698.1(2)
_computing_cell_refinement
;
SAINT (Bruker, 2017)
;
_computing_data_collection
;
APEX3 (Bruker, 2017)
;
_computing_data_reduction
;
SAINT (Bruker, 2017)
;
_computing_molecular_graphics
;
Mercury (Macrae <i>et al.</i>,  2020)
;
_computing_publication_material
;
publCIF (Westrip, 2010)
;
_computing_structure_refinement
;
<i>OLEX2</i> (Dolomanov <i>et al.</i>,  2009) and SHELXL2017 (Sheldrick,
2015b)
;
_computing_structure_solution
;
SHELXT2014 (Sheldrick, 2015a)
;
_diffrn_ambient_temperature 113.0
_diffrn_measured_fraction_theta_full 0.996
_diffrn_measured_fraction_theta_max 0.995
_diffrn_measurement_device_type 'Bruker D8 Venture Kappa'
_diffrn_measurement_method '\f and \w scans'
_diffrn_radiation_type MoK\a
_diffrn_radiation_wavelength 0.71073
_diffrn_reflns_av_R_equivalents 0.0445
_diffrn_reflns_av_unetI/netI 0.0306
_diffrn_reflns_limit_h_max 11
_diffrn_reflns_limit_h_min -11
_diffrn_reflns_limit_k_max 17
_diffrn_reflns_limit_k_min -17
_diffrn_reflns_limit_l_max 18
_diffrn_reflns_limit_l_min -18
_diffrn_reflns_number 46909
_diffrn_reflns_theta_full 25.242
_diffrn_reflns_theta_max 27.133
_diffrn_reflns_theta_min 2.593
_diffrn_source 'microfocus sealed tube'
_diffrn_standards_number 0
_exptl_absorpt_coefficient_mu 0.908
_exptl_absorpt_correction_T_max 0.7455
_exptl_absorpt_correction_T_min 0.6611
_exptl_absorpt_correction_type multi-scan
_exptl_absorpt_process_details
;
(SADABS; Krause <i>et al.</i>,  2015)
;
_exptl_crystal_colour black
_exptl_crystal_density_diffrn 1.467
_exptl_crystal_density_method 'not measured'
_exptl_crystal_description prism
_exptl_crystal_F_000 776
_exptl_crystal_size_max 0.571
_exptl_crystal_size_mid 0.317
_exptl_crystal_size_min 0.138
_refine_diff_density_max 0.732
_refine_diff_density_min -0.401
_refine_ls_extinction_method none
_refine_ls_goodness_of_fit_ref 1.056
_refine_ls_hydrogen_treatment constr
_refine_ls_matrix_type full
_refine_ls_number_parameters 406
_refine_ls_number_reflns 7487
_refine_ls_number_restraints 0
_refine_ls_restrained_S_all 1.056
_refine_ls_R_factor_all 0.0356
_refine_ls_R_factor_gt 0.0305
_refine_ls_shift/su_max 0.002
_refine_ls_shift/su_mean 0.000
_refine_ls_structure_factor_coef Fsqd
_refine_ls_weighting_details 'w=1/[\s^2^(Fo^2^)+(0.0327P)^2^+1.8472P] where P=(Fo^2^+2Fc^2^)/3'
_refine_ls_weighting_scheme calc
_refine_ls_wR_factor_gt 0.0783
_refine_ls_wR_factor_ref 0.0825
_reflns_number_gt 6778
_reflns_number_total 7487
_reflns_threshold_expression 'I > 2\s(I)'
_cod_data_source_file zl2776sup1.cif
_cod_data_source_block I
_cod_database_code 2243376
_shelx_space_group_comment
;
The symmetry employed for this shelxl refinement is uniquely defined
by the following loop, which should always be used as a source of
symmetry information in preference to the above space-group names.
They are only intended as comments.
;
_shelx_estimated_absorpt_t_min 0.625
_shelx_estimated_absorpt_t_max 0.885

loop_
_space_group_symop_operation_xyz
'x, y, z'
'-x, -y, -z'

loop_
_atom_site_type_symbol
_atom_site_label
_atom_site_fract_x
_atom_site_fract_y
_atom_site_fract_z
_atom_site_U_iso_or_equiv
_atom_site_adp_type
_atom_site_calc_flag
_atom_site_occupancy
_atom_site_disorder_assembly
_atom_site_disorder_group
C C1 0.2841(2) 0.44175(16) 0.13148(14) 0.0238(4) Uani d 1 . .
H H1A 0.327954 0.444029 0.072381 0.029 Uiso calc 1 . .
H H1B 0.262644 0.369103 0.145884 0.029 Uiso calc 1 . .
Co Co1 0.64640(3) 0.50794(2) 0.24515(2) 0.01404(7) Uani d 1 . .
N N1 0.1384(2) 0.46794(14) 0.12245(13) 0.0265(4) Uani d 1 . .
Cl Cl1 -0.03998(7) 0.64232(4) 0.56103(4) 0.03132(12) Uani d 1 . .
S S1 0.59835(5) 0.34986(3) 0.17196(3) 0.01709(10) Uani d 1 . .
P P1 0.42620(5) 0.53418(4) 0.22219(3) 0.01466(10) Uani d 1 . .
C C2 0.3048(2) 0.52908(19) 0.31626(14) 0.0262(4) Uani d 1 . .
H H2A 0.284600 0.459895 0.337846 0.031 Uiso calc 1 . .
H H2B 0.360251 0.584927 0.368404 0.031 Uiso calc 1 . .
S S2 0.61456(5) 0.44452(3) 0.37252(3) 0.01757(10) Uani d 1 . .
N N2 0.1566(2) 0.54440(16) 0.28436(13) 0.0279(4) Uani d 1 . .
C C3 0.0688(2) 0.46267(18) 0.20808(17) 0.0319(5) Uani d 1 . .
H H3A 0.058232 0.392641 0.226358 0.038 Uiso calc 1 . .
H H3B -0.036915 0.468504 0.196775 0.038 Uiso calc 1 . .
S S3 0.71513(5) 0.56935(3) 0.12089(3) 0.01568(10) Uani d 1 . .
N N3 0.25473(19) 0.65989(13) 0.17147(12) 0.0225(3) Uani d 1 . .
C C4 0.1799(2) 0.64750(18) 0.25548(15) 0.0276(4) Uani d 1 . .
H H4A 0.244268 0.702669 0.305799 0.033 Uiso calc 1 . .
H H4B 0.077805 0.659288 0.245456 0.033 Uiso calc 1 . .
S S4 0.76992(5) 0.65936(3) 0.32479(3) 0.01744(10) Uani d 1 . .
C C20 0.4388(3) 0.24991(15) 0.47931(13) 0.0238(4) Uani d 1 . .
H H20 0.373511 0.292452 0.470978 0.029 Uiso calc 1 . .
C C21 0.8023(2) 0.70357(14) 0.15445(13) 0.0156(3) Uani d 1 . .
C C22 0.8262(2) 0.74384(14) 0.24571(12) 0.0150(3) Uani d 1 . .
C C23 0.8953(2) 0.85744(14) 0.28453(13) 0.0169(3) Uani d 1 . .
C C24 1.0120(2) 0.88975(16) 0.35854(15) 0.0265(4) Uani d 1 . .
H H24 1.051162 0.839134 0.382873 0.032 Uiso calc 1 . .
C C25 1.0716(3) 0.99529(17) 0.39707(17) 0.0330(5) Uani d 1 . .
H H25 1.151905 1.016440 0.447350 0.040 Uiso calc 1 . .
C C26 1.0157(3) 1.06997(16) 0.36321(16) 0.0291(5) Uani d 1 . .
H H26 1.057262 1.142228 0.389814 0.035 Uiso calc 1 . .
C C27 0.8984(3) 1.03871(16) 0.29017(15) 0.0279(4) Uani d 1 . .
H H27 0.858604 1.089600 0.266868 0.033 Uiso calc 1 . .
C C28 0.8388(2) 0.93339(16) 0.25086(14) 0.0228(4) Uani d 1 . .
H H28 0.758727 0.912696 0.200497 0.027 Uiso calc 1 . .
C C29 0.8531(2) 0.76591(14) 0.07994(12) 0.0159(3) Uani d 1 . .
C C30 0.7460(2) 0.78816(16) 0.01894(14) 0.0229(4) Uani d 1 . .
H H30 0.638499 0.763550 0.025136 0.027 Uiso calc 1 . .
C C31 0.7949(3) 0.84572(17) -0.05041(14) 0.0293(5) Uani d 1 . .
H H31 0.721373 0.861822 -0.090688 0.035 Uiso calc 1 . .
C C32 0.9510(3) 0.87993(17) -0.06125(15) 0.0300(5) Uani d 1 . .
H H32 0.984506 0.918433 -0.109521 0.036 Uiso calc 1 . .
C C33 1.0578(3) 0.85777(18) -0.00151(16) 0.0311(5) Uani d 1 . .
H H33 1.164953 0.881375 -0.008711 0.037 Uiso calc 1 . .
C C34 1.0094(2) 0.80118(16) 0.06902(14) 0.0240(4) Uani d 1 . .
H H34 1.083649 0.786567 0.109948 0.029 Uiso calc 1 . .
C C35 0.0253(2) 0.55372(15) 0.48550(14) 0.0226(4) Uani d 1 . .
H H35A -0.019761 0.549633 0.421409 0.027 Uiso calc 1 . .
H H35B 0.139845 0.579612 0.488730 0.027 Uiso calc 1 . .
C C5 0.1638(2) 0.57416(17) 0.09845(14) 0.0252(4) Uani d 1 . .
H H5A 0.217909 0.579321 0.042966 0.030 Uiso calc 1 . .
H H5B 0.061620 0.584021 0.082845 0.030 Uiso calc 1 . .
C C8 0.5691(2) 0.30997(14) 0.34348(13) 0.0173(4) Uani d 1 . .
C C7 0.5610(2) 0.26674(14) 0.25345(13) 0.0173(4) Uani d 1 . .
C C6 0.4165(2) 0.65983(16) 0.18756(15) 0.0232(4) Uani d 1 . .
H H6A 0.474959 0.719078 0.236339 0.028 Uiso calc 1 . .
H H6B 0.465750 0.670512 0.130753 0.028 Uiso calc 1 . .
C C9 0.5189(2) 0.15214(14) 0.21930(13) 0.0183(4) Uani d 1 . .
C C19 0.4218(3) 0.18900(17) 0.54991(15) 0.0341(5) Uani d 1 . .
H H19 0.342685 0.188436 0.588150 0.041 Uiso calc 1 . .
C C10 0.5971(2) 0.11500(15) 0.15203(14) 0.0215(4) Uani d 1 . .
H H10 0.680174 0.163381 0.129720 0.026 Uiso calc 1 . .
C C11 0.5548(3) 0.00803(16) 0.11733(14) 0.0252(4) Uani d 1 . .
H H11 0.608667 -0.016269 0.071427 0.030 Uiso calc 1 . .
C C12 0.4341(3) -0.06324(16) 0.14966(15) 0.0273(4) Uani d 1 . .
H H12 0.405635 -0.136409 0.126284 0.033 Uiso calc 1 . .
C C14 0.3962(2) 0.07902(15) 0.25086(13) 0.0216(4) Uani d 1 . .
H H14 0.340984 0.102673 0.296318 0.026 Uiso calc 1 . .
C C13 0.3552(2) -0.02763(16) 0.21590(14) 0.0260(4) Uani d 1 . .
H H13 0.272179 -0.076569 0.237726 0.031 Uiso calc 1 . .
C C15 0.5509(2) 0.24862(14) 0.42110(13) 0.0190(4) Uani d 1 . .
C C16 0.6491(2) 0.18828(16) 0.43625(15) 0.0268(4) Uani d 1 . .
H H16 0.726843 0.187116 0.397345 0.032 Uiso calc 1 . .
C C17 0.6331(3) 0.12979(17) 0.50830(17) 0.0356(6) Uani d 1 . .
H H17 0.701147 0.089642 0.518871 0.043 Uiso calc 1 . .
C C18 0.5191(3) 0.12967(17) 0.56452(15) 0.0367(6) Uani d 1 . .
H H18 0.507881 0.088833 0.613074 0.044 Uiso calc 1 . .

loop_
_atom_site_aniso_label
_atom_site_aniso_U_11
_atom_site_aniso_U_22
_atom_site_aniso_U_33
_atom_site_aniso_U_12
_atom_site_aniso_U_13
_atom_site_aniso_U_23
C1 0.0212(10) 0.0219(10) 0.0265(10) 0.0092(8) -0.0051(8) -0.0047(8)
Co1 0.01191(12) 0.01288(12) 0.01779(13) 0.00396(9) 0.00186(9) 0.00394(9)
N1 0.0189(8) 0.0249(9) 0.0342(10) 0.0091(7) -0.0055(7) -0.0012(7)
Cl1 0.0363(3) 0.0239(2) 0.0365(3) 0.0108(2) 0.0142(2) 0.0052(2)
S1 0.0180(2) 0.0140(2) 0.0196(2) 0.00467(17) 0.00375(16) 0.00368(16)
P1 0.0124(2) 0.0152(2) 0.0172(2) 0.00534(17) 0.00227(16) 0.00254(17)
C2 0.0196(10) 0.0406(12) 0.0239(10) 0.0142(9) 0.0075(8) 0.0103(9)
S2 0.0199(2) 0.0142(2) 0.0185(2) 0.00479(17) 0.00112(16) 0.00396(16)
N2 0.0189(8) 0.0421(11) 0.0296(9) 0.0159(8) 0.0089(7) 0.0117(8)
C3 0.0133(9) 0.0310(11) 0.0524(14) 0.0047(8) 0.0036(9) 0.0160(10)
S3 0.0155(2) 0.0135(2) 0.0172(2) 0.00298(16) 0.00296(16) 0.00246(16)
N3 0.0173(8) 0.0213(8) 0.0319(9) 0.0101(7) 0.0027(7) 0.0054(7)
C4 0.0239(10) 0.0323(11) 0.0301(11) 0.0168(9) 0.0034(8) -0.0021(9)
S4 0.0192(2) 0.0150(2) 0.0166(2) 0.00298(17) 0.00080(16) 0.00396(16)
C20 0.0338(11) 0.0164(9) 0.0207(9) 0.0071(8) 0.0032(8) 0.0027(7)
C21 0.0110(8) 0.0146(8) 0.0216(9) 0.0036(6) 0.0026(6) 0.0051(7)
C22 0.0114(8) 0.0152(8) 0.0195(8) 0.0049(7) 0.0010(6) 0.0062(7)
C23 0.0160(8) 0.0154(8) 0.0196(9) 0.0047(7) 0.0046(7) 0.0031(7)
C24 0.0269(11) 0.0174(9) 0.0332(11) 0.0077(8) -0.0063(8) 0.0012(8)
C25 0.0308(12) 0.0231(11) 0.0394(12) 0.0082(9) -0.0120(9) -0.0053(9)
C26 0.0332(12) 0.0160(9) 0.0352(12) 0.0065(8) 0.0022(9) -0.0030(8)
C27 0.0390(12) 0.0203(10) 0.0285(10) 0.0154(9) 0.0035(9) 0.0043(8)
C28 0.0264(10) 0.0210(9) 0.0216(9) 0.0093(8) -0.0003(8) 0.0028(7)
C29 0.0183(9) 0.0123(8) 0.0166(8) 0.0043(7) 0.0022(7) 0.0016(6)
C30 0.0187(9) 0.0226(10) 0.0248(10) 0.0028(8) -0.0016(7) 0.0063(8)
C31 0.0363(12) 0.0249(10) 0.0236(10) 0.0059(9) -0.0063(9) 0.0072(8)
C32 0.0417(13) 0.0224(10) 0.0240(10) 0.0036(9) 0.0089(9) 0.0099(8)
C33 0.0280(11) 0.0315(11) 0.0359(12) 0.0067(9) 0.0150(9) 0.0125(9)
C34 0.0205(10) 0.0249(10) 0.0288(10) 0.0076(8) 0.0063(8) 0.0091(8)
C35 0.0228(10) 0.0240(10) 0.0227(9) 0.0088(8) 0.0051(7) 0.0046(8)
C5 0.0224(10) 0.0319(11) 0.0250(10) 0.0152(9) -0.0013(8) 0.0039(8)
C8 0.0125(8) 0.0162(8) 0.0234(9) 0.0038(7) 0.0010(7) 0.0061(7)
C7 0.0127(8) 0.0168(9) 0.0230(9) 0.0042(7) 0.0029(7) 0.0061(7)
C6 0.0177(9) 0.0201(9) 0.0355(11) 0.0091(8) 0.0042(8) 0.0093(8)
C9 0.0162(9) 0.0159(9) 0.0215(9) 0.0037(7) -0.0025(7) 0.0040(7)
C19 0.0601(16) 0.0197(10) 0.0189(10) 0.0064(10) 0.0093(10) 0.0010(8)
C10 0.0213(9) 0.0178(9) 0.0260(10) 0.0070(7) 0.0012(7) 0.0047(7)
C11 0.0294(11) 0.0217(10) 0.0260(10) 0.0123(8) -0.0012(8) 0.0020(8)
C12 0.0326(11) 0.0147(9) 0.0305(11) 0.0051(8) -0.0091(9) 0.0019(8)
C14 0.0208(9) 0.0193(9) 0.0221(9) 0.0029(8) -0.0011(7) 0.0044(7)
C13 0.0260(10) 0.0186(9) 0.0284(10) -0.0010(8) -0.0035(8) 0.0085(8)
C15 0.0210(9) 0.0131(8) 0.0194(9) 0.0017(7) -0.0033(7) 0.0027(7)
C16 0.0234(10) 0.0191(9) 0.0358(11) 0.0065(8) -0.0075(8) 0.0038(8)
C17 0.0423(13) 0.0186(10) 0.0405(13) 0.0081(9) -0.0213(11) 0.0045(9)
C18 0.0674(17) 0.0159(10) 0.0187(10) 0.0045(10) -0.0094(10) 0.0036(8)

loop_
_atom_type_symbol
_atom_type_description
_atom_type_scat_dispersion_real
_atom_type_scat_dispersion_imag
_atom_type_scat_source
C C 0.0033 0.0016 'International Tables Vol C Tables 4.2.6.8 and 6.1.1.4'
H H 0.0000 0.0000 'International Tables Vol C Tables 4.2.6.8 and 6.1.1.4'
Cl Cl 0.1484 0.1585 'International Tables Vol C Tables 4.2.6.8 and 6.1.1.4'
Co Co 0.3494 0.9721 'International Tables Vol C Tables 4.2.6.8 and 6.1.1.4'
N N 0.0061 0.0033 'International Tables Vol C Tables 4.2.6.8 and 6.1.1.4'
P P 0.1023 0.0942 'International Tables Vol C Tables 4.2.6.8 and 6.1.1.4'
S S 0.1246 0.1234 'International Tables Vol C Tables 4.2.6.8 and 6.1.1.4'

loop_
_geom_angle_atom_site_label_1
_geom_angle_atom_site_label_2
_geom_angle_atom_site_label_3
_geom_angle_site_symmetry_1
_geom_angle_site_symmetry_3
_geom_angle
_geom_angle_publ_flag
H1A C1 H1B . . 108.0 ?
N1 C1 H1A . . 109.4 ?
N1 C1 H1B . . 109.4 ?
N1 C1 P1 . . 111.30(13) ?
P1 C1 H1A . . 109.4 ?
P1 C1 H1B . . 109.4 ?
S1 Co1 S2 . . 89.729(19) ?
S1 Co1 S3 . . 88.927(19) ?
P1 Co1 S1 . . 101.94(2) ?
P1 Co1 S2 . . 98.12(2) ?
P1 Co1 S3 . . 90.975(19) ?
P1 Co1 S4 . . 97.22(2) ?
S2 Co1 S3 . . 170.88(2) ?
S4 Co1 S1 . . 160.81(2) ?
S4 Co1 S2 . . 88.415(19) ?
S4 Co1 S3 . . 89.895(19) ?
C3 N1 C1 . . 110.66(17) ?
C3 N1 C5 . . 108.76(17) ?
C5 N1 C1 . . 111.36(16) ?
C7 S1 Co1 . . 106.05(7) ?
C1 P1 Co1 . . 116.49(7) ?
C1 P1 C2 . . 99.60(10) ?
C1 P1 C6 . . 99.16(10) ?
C2 P1 Co1 . . 119.19(7) ?
C2 P1 C6 . . 98.56(10) ?
C6 P1 Co1 . . 119.84(6) ?
P1 C2 H2A . . 109.6 ?
P1 C2 H2B . . 109.6 ?
H2A C2 H2B . . 108.2 ?
N2 C2 P1 . . 110.06(14) ?
N2 C2 H2A . . 109.6 ?
N2 C2 H2B . . 109.6 ?
C8 S2 Co1 . . 105.84(7) ?
C3 N2 C2 . . 111.82(17) ?
C4 N2 C2 . . 111.77(17) ?
C4 N2 C3 . . 108.62(17) ?
N1 C3 N2 . . 114.42(17) ?
N1 C3 H3A . . 108.7 ?
N1 C3 H3B . . 108.7 ?
N2 C3 H3A . . 108.7 ?
N2 C3 H3B . . 108.7 ?
H3A C3 H3B . . 107.6 ?
C21 S3 Co1 . . 105.31(6) ?
C4 N3 C6 . . 110.70(16) ?
C5 N3 C4 . . 108.50(16) ?
C5 N3 C6 . . 111.41(16) ?
N2 C4 N3 . . 114.23(16) ?
N2 C4 H4A . . 108.7 ?
N2 C4 H4B . . 108.7 ?
N3 C4 H4A . . 108.7 ?
N3 C4 H4B . . 108.7 ?
H4A C4 H4B . . 107.6 ?
C22 S4 Co1 . . 105.61(6) ?
C19 C20 H20 . . 119.9 ?
C15 C20 H20 . . 119.9 ?
C15 C20 C19 . . 120.3(2) ?
C22 C21 S3 . . 119.00(13) ?
C22 C21 C29 . . 124.87(16) ?
C29 C21 S3 . . 116.05(13) ?
C21 C22 S4 . . 119.29(14) ?
C21 C22 C23 . . 125.07(16) ?
C23 C22 S4 . . 115.62(13) ?
C24 C23 C22 . . 120.60(17) ?
C24 C23 C28 . . 118.51(18) ?
C28 C23 C22 . . 120.80(17) ?
C23 C24 H24 . . 119.8 ?
C25 C24 C23 . . 120.45(19) ?
C25 C24 H24 . . 119.8 ?
C24 C25 H25 . . 119.6 ?
C26 C25 C24 . . 120.7(2) ?
C26 C25 H25 . . 119.6 ?
C25 C26 H26 . . 120.3 ?
C25 C26 C27 . . 119.41(19) ?
C27 C26 H26 . . 120.3 ?
C26 C27 H27 . . 119.9 ?
C26 C27 C28 . . 120.24(19) ?
C28 C27 H27 . . 119.9 ?
C23 C28 H28 . . 119.7 ?
C27 C28 C23 . . 120.67(19) ?
C27 C28 H28 . . 119.7 ?
C30 C29 C21 . . 121.23(17) ?
C34 C29 C21 . . 119.85(17) ?
C34 C29 C30 . . 118.91(17) ?
C29 C30 H30 . . 119.7 ?
C31 C30 C29 . . 120.58(19) ?
C31 C30 H30 . . 119.7 ?
C30 C31 H31 . . 119.9 ?
C30 C31 C32 . . 120.1(2) ?
C32 C31 H31 . . 119.9 ?
C31 C32 H32 . . 120.2 ?
C33 C32 C31 . . 119.68(19) ?
C33 C32 H32 . . 120.2 ?
C32 C33 H33 . . 119.8 ?
C32 C33 C34 . . 120.4(2) ?
C34 C33 H33 . . 119.8 ?
C29 C34 C33 . . 120.29(19) ?
C29 C34 H34 . . 119.9 ?
C33 C34 H34 . . 119.9 ?
Cl1 C35 H35A . . 110.0 ?
Cl1 C35 H35B . . 110.0 ?
C35 C35 Cl1 2_566 . 108.53(18) ?
C35 C35 H35A 2_566 . 110.0 ?
C35 C35 H35B 2_566 . 110.0 ?
H35A C35 H35B . . 108.4 ?
N1 C5 H5A . . 108.7 ?
N1 C5 H5B . . 108.7 ?
N3 C5 N1 . . 114.18(16) ?
N3 C5 H5A . . 108.7 ?
N3 C5 H5B . . 108.7 ?
H5A C5 H5B . . 107.6 ?
C7 C8 S2 . . 119.61(14) ?
C7 C8 C15 . . 124.29(17) ?
C15 C8 S2 . . 115.98(14) ?
C8 C7 S1 . . 118.77(14) ?
C8 C7 C9 . . 124.82(17) ?
C9 C7 S1 . . 116.40(14) ?
P1 C6 H6A . . 109.4 ?
P1 C6 H6B . . 109.4 ?
N3 C6 P1 . . 111.14(13) ?
N3 C6 H6A . . 109.4 ?
N3 C6 H6B . . 109.4 ?
H6A C6 H6B . . 108.0 ?
C10 C9 C7 . . 120.40(17) ?
C10 C9 C14 . . 118.51(18) ?
C14 C9 C7 . . 121.05(17) ?
C20 C19 H19 . . 119.8 ?
C18 C19 C20 . . 120.4(2) ?
C18 C19 H19 . . 119.8 ?
C9 C10 H10 . . 119.6 ?
C11 C10 C9 . . 120.75(19) ?
C11 C10 H10 . . 119.6 ?
C10 C11 H11 . . 120.0 ?
C12 C11 C10 . . 120.1(2) ?
C12 C11 H11 . . 120.0 ?
C11 C12 H12 . . 120.1 ?
C13 C12 C11 . . 119.86(19) ?
C13 C12 H12 . . 120.1 ?
C9 C14 H14 . . 119.9 ?
C13 C14 C9 . . 120.25(19) ?
C13 C14 H14 . . 119.9 ?
C12 C13 C14 . . 120.58(19) ?
C12 C13 H13 . . 119.7 ?
C14 C13 H13 . . 119.7 ?
C20 C15 C8 . . 121.69(17) ?
C20 C15 C16 . . 119.03(18) ?
C16 C15 C8 . . 119.29(18) ?
C15 C16 H16 . . 120.0 ?
C17 C16 C15 . . 120.1(2) ?
C17 C16 H16 . . 120.0 ?
C16 C17 H17 . . 119.7 ?
C18 C17 C16 . . 120.5(2) ?
C18 C17 H17 . . 119.7 ?
C19 C18 C17 . . 119.7(2) ?
C19 C18 H18 . . 120.1 ?
C17 C18 H18 . . 120.1 ?

loop_
_geom_bond_atom_site_label_1
_geom_bond_atom_site_label_2
_geom_bond_site_symmetry_2
_geom_bond_distance
_geom_bond_publ_flag
C1 H1A . 0.9900 ?
C1 H1B . 0.9900 ?
C1 N1 . 1.469(3) ?
C1 P1 . 1.833(2) ?
Co1 S1 . 2.1620(5) ?
Co1 P1 . 2.1424(5) ?
Co1 S2 . 2.1669(5) ?
Co1 S3 . 2.1685(5) ?
Co1 S4 . 2.1487(5) ?
N1 C3 . 1.462(3) ?
N1 C5 . 1.469(3) ?
Cl1 C35 . 1.794(2) ?
S1 C7 . 1.7282(18) ?
P1 C2 . 1.841(2) ?
P1 C6 . 1.847(2) ?
C2 H2A . 0.9900 ?
C2 H2B . 0.9900 ?
C2 N2 . 1.472(3) ?
S2 C8 . 1.7192(19) ?
N2 C3 . 1.463(3) ?
N2 C4 . 1.460(3) ?
C3 H3A . 0.9900 ?
C3 H3B . 0.9900 ?
S3 C21 . 1.7286(18) ?
N3 C4 . 1.468(3) ?
N3 C5 . 1.468(3) ?
N3 C6 . 1.471(2) ?
C4 H4A . 0.9900 ?
C4 H4B . 0.9900 ?
S4 C22 . 1.7307(18) ?
C20 H20 . 0.9500 ?
C20 C19 . 1.395(3) ?
C20 C15 . 1.390(3) ?
C21 C22 . 1.365(3) ?
C21 C29 . 1.486(2) ?
C22 C23 . 1.485(2) ?
C23 C24 . 1.390(3) ?
C23 C28 . 1.396(3) ?
C24 H24 . 0.9500 ?
C24 C25 . 1.386(3) ?
C25 H25 . 0.9500 ?
C25 C26 . 1.379(3) ?
C26 H26 . 0.9500 ?
C26 C27 . 1.383(3) ?
C27 H27 . 0.9500 ?
C27 C28 . 1.386(3) ?
C28 H28 . 0.9500 ?
C29 C30 . 1.396(3) ?
C29 C34 . 1.388(3) ?
C30 H30 . 0.9500 ?
C30 C31 . 1.383(3) ?
C31 H31 . 0.9500 ?
C31 C32 . 1.385(3) ?
C32 H32 . 0.9500 ?
C32 C33 . 1.382(3) ?
C33 H33 . 0.9500 ?
C33 C34 . 1.389(3) ?
C34 H34 . 0.9500 ?
C35 C35 2_566 1.506(4) ?
C35 H35A . 0.9900 ?
C35 H35B . 0.9900 ?
C5 H5A . 0.9900 ?
C5 H5B . 0.9900 ?
C8 C7 . 1.372(3) ?
C8 C15 . 1.486(2) ?
C7 C9 . 1.482(3) ?
C6 H6A . 0.9900 ?
C6 H6B . 0.9900 ?
C9 C10 . 1.396(3) ?
C9 C14 . 1.405(3) ?
C19 H19 . 0.9500 ?
C19 C18 . 1.377(4) ?
C10 H10 . 0.9500 ?
C10 C11 . 1.390(3) ?
C11 H11 . 0.9500 ?
C11 C12 . 1.386(3) ?
C12 H12 . 0.9500 ?
C12 C13 . 1.381(3) ?
C14 H14 . 0.9500 ?
C14 C13 . 1.388(3) ?
C13 H13 . 0.9500 ?
C15 C16 . 1.395(3) ?
C16 H16 . 0.9500 ?
C16 C17 . 1.392(3) ?
C17 H17 . 0.9500 ?
C17 C18 . 1.380(4) ?
C18 H18 . 0.9500 ?

loop_
_geom_hbond_atom_site_label_D
_geom_hbond_atom_site_label_H
_geom_hbond_atom_site_label_A
_geom_hbond_site_symmetry_A
_geom_hbond_distance_DH
_geom_hbond_distance_HA
_geom_hbond_distance_DA
_geom_hbond_angle_DHA
C28 H28 C11 1_565 0.95 2.833 3.575(3) 135.7
C19 H19 S4 2_666 0.95 2.775 3.513(3) 135.1
C2 H2a Cl1 2_566 0.99 2.881 3.582(2) 128.5
C35 H35a N2 . 0.99 2.692 3.297(3) 119.7
C26 H26 Cl1 2_676 0.95 2.950 3.824(2) 153.6

loop_
_geom_torsion_atom_site_label_1
_geom_torsion_atom_site_label_2
_geom_torsion_atom_site_label_3
_geom_torsion_atom_site_label_4
_geom_torsion_site_symmetry_1
_geom_torsion_site_symmetry_2
_geom_torsion_site_symmetry_3
_geom_torsion_site_symmetry_4
_geom_torsion
_geom_torsion_publ_flag
C1 N1 C3 N2 . . . . 68.0(2) ?
C1 N1 C5 N3 . . . . -67.8(2) ?
C1 P1 C2 N2 . . . . -49.64(17) ?
C1 P1 C6 N3 . . . . 49.67(16) ?
Co1 S1 C7 C8 . . . . -0.88(16) ?
Co1 S1 C7 C9 . . . . 177.96(12) ?
Co1 P1 C2 N2 . . . . -177.43(12) ?
Co1 P1 C6 N3 . . . . 177.50(11) ?
Co1 S2 C8 C7 . . . . 0.23(16) ?
Co1 S2 C8 C15 . . . . 176.41(12) ?
Co1 S3 C21 C22 . . . . 6.17(16) ?
Co1 S3 C21 C29 . . . . -176.88(12) ?
Co1 S4 C22 C21 . . . . -6.88(16) ?
Co1 S4 C22 C23 . . . . 171.84(12) ?
N1 C1 P1 Co1 . . . . 179.98(12) ?
N1 C1 P1 C2 . . . . 50.42(17) ?
N1 C1 P1 C6 . . . . -49.96(16) ?
S1 C7 C9 C10 . . . . 41.3(2) ?
S1 C7 C9 C14 . . . . -136.15(16) ?
P1 C1 N1 C3 . . . . -60.4(2) ?
P1 C1 N1 C5 . . . . 60.7(2) ?
P1 C2 N2 C3 . . . . 60.2(2) ?
P1 C2 N2 C4 . . . . -61.8(2) ?
C2 P1 C6 N3 . . . . -51.58(16) ?
C2 N2 C3 N1 . . . . -68.7(2) ?
C2 N2 C4 N3 . . . . 68.5(2) ?
S2 C8 C7 S1 . . . . 0.4(2) ?
S2 C8 C7 C9 . . . . -178.29(14) ?
S2 C8 C15 C20 . . . . 60.8(2) ?
S2 C8 C15 C16 . . . . -119.02(17) ?
C3 N1 C5 N3 . . . . 54.4(2) ?
C3 N2 C4 N3 . . . . -55.3(2) ?
S3 C21 C22 S4 . . . . 0.4(2) ?
S3 C21 C22 C23 . . . . -178.16(14) ?
S3 C21 C29 C30 . . . . 74.4(2) ?
S3 C21 C29 C34 . . . . -104.22(18) ?
C4 N2 C3 N1 . . . . 55.1(2) ?
C4 N3 C5 N1 . . . . -54.5(2) ?
C4 N3 C6 P1 . . . . 60.85(19) ?
S4 C22 C23 C24 . . . . 48.6(2) ?
S4 C22 C23 C28 . . . . -127.87(17) ?
C20 C19 C18 C17 . . . . -0.6(3) ?
C20 C15 C16 C17 . . . . 0.5(3) ?
C21 C22 C23 C24 . . . . -132.7(2) ?
C21 C22 C23 C28 . . . . 50.8(3) ?
C21 C29 C30 C31 . . . . -179.60(18) ?
C21 C29 C34 C33 . . . . 178.76(19) ?
C22 C21 C29 C30 . . . . -108.8(2) ?
C22 C21 C29 C34 . . . . 72.5(2) ?
C22 C23 C24 C25 . . . . -177.3(2) ?
C22 C23 C28 C27 . . . . 176.84(19) ?
C23 C24 C25 C26 . . . . 0.5(4) ?
C24 C23 C28 C27 . . . . 0.3(3) ?
C24 C25 C26 C27 . . . . 0.2(4) ?
C25 C26 C27 C28 . . . . -0.6(3) ?
C26 C27 C28 C23 . . . . 0.4(3) ?
C28 C23 C24 C25 . . . . -0.7(3) ?
C29 C21 C22 S4 . . . . -176.22(14) ?
C29 C21 C22 C23 . . . . 5.2(3) ?
C29 C30 C31 C32 . . . . 1.4(3) ?
C30 C29 C34 C33 . . . . 0.1(3) ?
C30 C31 C32 C33 . . . . -1.1(3) ?
C31 C32 C33 C34 . . . . 0.2(3) ?
C32 C33 C34 C29 . . . . 0.3(3) ?
C34 C29 C30 C31 . . . . -0.9(3) ?
C5 N1 C3 N2 . . . . -54.7(2) ?
C5 N3 C4 N2 . . . . 55.1(2) ?
C5 N3 C6 P1 . . . . -59.98(19) ?
C8 C7 C9 C10 . . . . -140.0(2) ?
C8 C7 C9 C14 . . . . 42.6(3) ?
C8 C15 C16 C17 . . . . -179.60(18) ?
C7 C8 C15 C20 . . . . -123.2(2) ?
C7 C8 C15 C16 . . . . 57.0(3) ?
C7 C9 C10 C11 . . . . -177.73(18) ?
C7 C9 C14 C13 . . . . 177.89(18) ?
C6 P1 C2 N2 . . . . 51.23(17) ?
C6 N3 C4 N2 . . . . -67.4(2) ?
C6 N3 C5 N1 . . . . 67.6(2) ?
C9 C10 C11 C12 . . . . -0.2(3) ?
C9 C14 C13 C12 . . . . -0.1(3) ?
C19 C20 C15 C8 . . . . 178.12(18) ?
C19 C20 C15 C16 . . . . -2.0(3) ?
C10 C9 C14 C13 . . . . 0.4(3) ?
C10 C11 C12 C13 . . . . 0.5(3) ?
C11 C12 C13 C14 . . . . -0.3(3) ?
C14 C9 C10 C11 . . . . -0.2(3) ?
C15 C20 C19 C18 . . . . 2.1(3) ?
C15 C8 C7 S1 . . . . -175.40(14) ?
C15 C8 C7 C9 . . . . 5.9(3) ?
C15 C16 C17 C18 . . . . 0.9(3) ?
C16 C17 C18 C19 . . . . -0.9(3) ?

_cod_database_fobs_code 2243376
